data_7055826
loop_
_publ_author_name
'Shit, Madhusudan'
'Maity, Suvendu'
'Bera, Sachinath'
'Weyherm\"uller, Thomas'
'Ghosh, Prasanta'

_publ_section_title
;
 Coordination of o-benzosemiquinonate, o-iminobenzosemiquinonate,
 4,4&#x2032;-di-tert-butyl-2,2&#x2032;-bipyridine and 1,10-phenanthroline
 anion radicals to oxidovanadium(iv)
;
_journal_issue 12
_journal_name_full 'New J. Chem.'
_journal_page_first 10305
_journal_paper_doi 10.1039/C6NJ02220K
_journal_volume 40
_journal_year 2016
_chemical_formula_sum 'C26 H18 N4 O3 V'
_chemical_formula_weight 485.38
_space_group_crystal_system monoclinic
_space_group_IT_number 15
_space_group_name_Hall '-C 2yc'
_space_group_name_H-M_alt 'C 1 2/c 1'
_symmetry_space_group_name_Hall '-C 2yc'
_symmetry_space_group_name_H-M 'C 1 2/c 1'
_atom_sites_solution_hydrogens geom
_audit_creation_method SHELXL-2014/6
_audit_update_record
;
2016-10-05 deposited with the CCDC.
2016-10-19 downloaded from the CCDC.
;
_cell_angle_alpha 90
_cell_angle_beta 107.290(2)
_cell_angle_gamma 90
_cell_formula_units_Z 8
_cell_length_a 21.5463(13)
_cell_length_b 8.3435(5)
_cell_length_c 25.3092(15)
_cell_measurement_reflns_used 9865
_cell_measurement_temperature 293(2)
_cell_measurement_theta_max 31.73
_cell_measurement_theta_min 2.53
_cell_volume 4344.3(5)
_computing_cell_refinement 'Bruker SAINT'
_computing_data_collection 'Bruker APEX2'
_computing_data_reduction 'Bruker SAINT'
_computing_molecular_graphics 'Bruker SHELXTL'
_computing_publication_material 'Bruker SHELXTL'
_computing_structure_refinement 'SHELXL-2014 (Sheldrick 2014)'
_computing_structure_solution 'SHELXS-97 (Sheldrick 2008)'
_diffrn_ambient_temperature 293(2)
_diffrn_measured_fraction_theta_full 0.996
_diffrn_measured_fraction_theta_max 0.888
_diffrn_measurement_device_type 'Bruker APEX-II CCD'
_diffrn_measurement_method '\f and \w scans'
_diffrn_radiation_type MoK\a
_diffrn_radiation_wavelength 0.71073
_diffrn_reflns_av_R_equivalents 0.0428
_diffrn_reflns_av_unetI/netI 0.0394
_diffrn_reflns_Laue_measured_fraction_full 0.996
_diffrn_reflns_Laue_measured_fraction_max 0.888
_diffrn_reflns_limit_h_max 31
_diffrn_reflns_limit_h_min -31
_diffrn_reflns_limit_k_max 12
_diffrn_reflns_limit_k_min -12
_diffrn_reflns_limit_l_max 36
_diffrn_reflns_limit_l_min -35
_diffrn_reflns_number 30617
_diffrn_reflns_point_group_measured_fraction_full 0.996
_diffrn_reflns_point_group_measured_fraction_max 0.888
_diffrn_reflns_theta_full 25.242
_diffrn_reflns_theta_max 31.952
_diffrn_reflns_theta_min 2.634
_diffrn_source Mo
_exptl_absorpt_coefficient_mu 0.495
_exptl_absorpt_correction_T_max 0.986
_exptl_absorpt_correction_T_min 0.909
_exptl_absorpt_correction_type multi-scan
_exptl_absorpt_process_details 'APEX2 (Bruker AXS Inc. 2007)'
_exptl_crystal_colour red
_exptl_crystal_density_diffrn 1.484
_exptl_crystal_description rectengular
_exptl_crystal_F_000 1992
_exptl_crystal_size_max 0.37
_exptl_crystal_size_mid 0.13
_exptl_crystal_size_min 0.05
_refine_diff_density_max 0.554
_refine_diff_density_min -0.787
_refine_diff_density_rms 0.092
_refine_ls_extinction_coef 0.00062(17)
_refine_ls_extinction_expression Fc^*^=kFc[1+0.001xFc^2^\l^3^/sin(2\q)]^-1/4^
_refine_ls_extinction_method SHELXL
_refine_ls_goodness_of_fit_ref 1.242
_refine_ls_hydrogen_treatment constr
_refine_ls_matrix_type full
_refine_ls_number_parameters 308
_refine_ls_number_reflns 6679
_refine_ls_number_restraints 0
_refine_ls_restrained_S_all 1.242
_refine_ls_R_factor_all 0.1071
_refine_ls_R_factor_gt 0.0857
_refine_ls_shift/su_max 0.000
_refine_ls_shift/su_mean 0.000
_refine_ls_structure_factor_coef Fsqd
_refine_ls_weighting_details 'w=1/[\s^2^(Fo^2^)+(0.0001P)^2^+28.9755P] where P=(Fo^2^+2Fc^2^)/3'
_refine_ls_weighting_scheme calc
_refine_ls_wR_factor_gt 0.1745
_refine_ls_wR_factor_ref 0.1845
_reflns_Friedel_coverage 0.000
_reflns_number_gt 5386
_reflns_number_total 6679
_reflns_threshold_expression 'I > 2\s(I)'
_cod_data_source_file c6nj02220k2.cif
_cod_data_source_block 4
_cod_depositor_comments 'Adding full bibliography for 7055826--7055828.cif.'
_cod_database_code 7055826
_shelx_space_group_comment
;
The symmetry employed for this shelxl refinement is uniquely defined
by the following loop, which should always be used as a source of
symmetry information in preference to the above space-group names.
They are only intended as comments.
;
_shelxl_version_number 2014/6

loop_
_space_group_symop_operation_xyz
'x, y, z'
'-x, y, -z+1/2'
'x+1/2, y+1/2, z'
'-x+1/2, y+1/2, -z+1/2'
'-x, -y, -z'
'x, -y, z-1/2'
'-x+1/2, -y+1/2, -z'
'x+1/2, -y+1/2, z-1/2'

loop_
_atom_site_label
_atom_site_type_symbol
_atom_site_fract_x
_atom_site_fract_y
_atom_site_fract_z
_atom_site_U_iso_or_equiv
_atom_site_adp_type
_atom_site_occupancy
_atom_site_site_symmetry_order
_atom_site_calc_flag
_atom_site_refinement_flags_posn
_atom_site_refinement_flags_adp
C1 C 0.11609(18) 0.3134(4) 0.51728(15) 0.0318(7) Uani 1 1 d . .
N1 N 0.24435(14) 0.4648(3) 0.54049(11) 0.0272(6) Uani 1 1 d . .
O1 O 0.13884(13) 0.3549(3) 0.56983(11) 0.0367(6) Uani 1 1 d . .
V1 V 0.22738(3) 0.40192(7) 0.61315(2) 0.02842(17) Uani 1 1 d . .
C2 C 0.0560(2) 0.2315(6) 0.49915(19) 0.0460(10) Uani 1 1 d . .
H2 H 0.0342 0.2049 0.5246 0.055 Uiso 1 1 calc R U
N2 N 0.30134(14) 0.5534(4) 0.54520(12) 0.0309(6) Uani 1 1 d . .
O2 O 0.31127(13) 0.5256(3) 0.63847(10) 0.0333(6) Uani 1 1 d . .
C3 C 0.0292(2) 0.1907(6) 0.4446(2) 0.0557(13) Uani 1 1 d . .
H3 H -0.0104 0.1373 0.4338 0.067 Uiso 1 1 calc R U
N3 N 0.19730(14) 0.4259(4) 0.68671(12) 0.0288(6) Uani 1 1 d . .
O3 O 0.25622(14) 0.2253(3) 0.62882(12) 0.0397(6) Uani 1 1 d . .
C4 C 0.0600(2) 0.2275(6) 0.4054(2) 0.0545(12) Uani 1 1 d . .
H4 H 0.0410 0.2007 0.3684 0.065 Uiso 1 1 calc R U
N4 N 0.18756(15) 0.6638(3) 0.61433(12) 0.0285(6) Uani 1 1 d . .
C5 C 0.1190(2) 0.3039(5) 0.42167(17) 0.0428(9) Uani 1 1 d . .
H5 H 0.1401 0.3279 0.3955 0.051 Uiso 1 1 calc R U
C6 C 0.14811(17) 0.3470(4) 0.47751(15) 0.0312(7) Uani 1 1 d . .
C7 C 0.20963(18) 0.4292(4) 0.49088(14) 0.0318(7) Uani 1 1 d . .
H7 H 0.2254 0.4587 0.4618 0.038 Uiso 1 1 calc R U
C8 C 0.33143(16) 0.5759(4) 0.59781(14) 0.0278(7) Uani 1 1 d . .
C9 C 0.39358(17) 0.6679(4) 0.61186(15) 0.0304(7) Uani 1 1 d . .
C10 C 0.4088(2) 0.7663(5) 0.57325(18) 0.0422(9) Uani 1 1 d . .
H10 H 0.3800 0.7747 0.5378 0.051 Uiso 1 1 calc R U
C11 C 0.4662(2) 0.8518(6) 0.5870(2) 0.0511(11) Uani 1 1 d . .
H11 H 0.4755 0.9186 0.5609 0.061 Uiso 1 1 calc R U
C12 C 0.5095(2) 0.8387(6) 0.6386(2) 0.0559(12) Uani 1 1 d . .
H12 H 0.5483 0.8957 0.6476 0.067 Uiso 1 1 calc R U
C13 C 0.4953(2) 0.7406(7) 0.6775(2) 0.0580(13) Uani 1 1 d . .
H13 H 0.5248 0.7312 0.7126 0.070 Uiso 1 1 calc R U
C14 C 0.4372(2) 0.6561(6) 0.66442(17) 0.0440(10) Uani 1 1 d . .
H14 H 0.4276 0.5915 0.6909 0.053 Uiso 1 1 calc R U
C15 C 0.20178(18) 0.3059(5) 0.72243(16) 0.0361(8) Uani 1 1 d . .
H15 H 0.2204 0.2100 0.7161 0.043 Uiso 1 1 calc R U
C16 C 0.1798(2) 0.3175(6) 0.76879(17) 0.0443(10) Uani 1 1 d . .
H16 H 0.1831 0.2301 0.7923 0.053 Uiso 1 1 calc R U
C17 C 0.1535(2) 0.4578(6) 0.77944(17) 0.0462(10) Uani 1 1 d . .
H17 H 0.1395 0.4675 0.8107 0.055 Uiso 1 1 calc R U
C18 C 0.1477(2) 0.5876(5) 0.74305(15) 0.0394(9) Uani 1 1 d . .
C19 C 0.1218(3) 0.7419(6) 0.75104(19) 0.0536(12) Uani 1 1 d . .
H19 H 0.1079 0.7591 0.7820 0.064 Uiso 1 1 calc R U
C20 C 0.1173(3) 0.8618(6) 0.7144(2) 0.0548(12) Uani 1 1 d . .
H20 H 0.0995 0.9593 0.7203 0.066 Uiso 1 1 calc R U
C21 C 0.13937(19) 0.8425(5) 0.66656(16) 0.0371(8) Uani 1 1 d . .
C22 C 0.1365(2) 0.9626(5) 0.62729(19) 0.0435(10) Uani 1 1 d . .
H22 H 0.1188 1.0622 0.6310 0.052 Uiso 1 1 calc R U
C23 C 0.1596(2) 0.9329(5) 0.58369(18) 0.0407(9) Uani 1 1 d . .
H23 H 0.1585 1.0122 0.5576 0.049 Uiso 1 1 calc R U
C24 C 0.18503(19) 0.7814(4) 0.57868(16) 0.0350(8) Uani 1 1 d . .
H24 H 0.2009 0.7624 0.5489 0.042 Uiso 1 1 calc R U
C25 C 0.16533(16) 0.6934(4) 0.65799(14) 0.0283(7) Uani 1 1 d . .
C26 C 0.17005(16) 0.5659(4) 0.69668(14) 0.0277(7) Uani 1 1 d . .

loop_
_atom_site_aniso_label
_atom_site_aniso_U_11
_atom_site_aniso_U_22
_atom_site_aniso_U_33
_atom_site_aniso_U_23
_atom_site_aniso_U_13
_atom_site_aniso_U_12
C1 0.0317(18) 0.0245(15) 0.0382(18) -0.0023(14) 0.0085(14) -0.0017(14)
N1 0.0274(14) 0.0268(13) 0.0285(13) -0.0024(11) 0.0100(11) -0.0038(11)
O1 0.0348(14) 0.0424(15) 0.0357(13) -0.0035(12) 0.0145(11) -0.0065(12)
V1 0.0349(3) 0.0243(3) 0.0290(3) -0.0002(2) 0.0141(2) -0.0024(2)
C2 0.038(2) 0.046(2) 0.054(2) -0.003(2) 0.0127(19) -0.0085(19)
N2 0.0301(15) 0.0333(15) 0.0310(14) -0.0001(12) 0.0120(12) -0.0092(12)
O2 0.0395(14) 0.0362(14) 0.0267(11) -0.0031(10) 0.0134(10) -0.0056(11)
C3 0.039(2) 0.053(3) 0.067(3) -0.017(2) 0.003(2) -0.014(2)
N3 0.0287(14) 0.0306(15) 0.0280(13) 0.0042(11) 0.0097(11) -0.0007(12)
O3 0.0456(16) 0.0280(13) 0.0491(16) 0.0041(12) 0.0197(13) 0.0043(12)
C4 0.047(3) 0.058(3) 0.051(3) -0.023(2) 0.003(2) -0.003(2)
N4 0.0342(15) 0.0219(13) 0.0313(14) 0.0012(11) 0.0126(12) -0.0013(12)
C5 0.043(2) 0.047(2) 0.036(2) -0.0120(18) 0.0082(17) 0.0006(18)
C6 0.0315(17) 0.0276(16) 0.0340(17) -0.0057(14) 0.0089(14) 0.0033(14)
C7 0.0353(18) 0.0343(18) 0.0286(16) -0.0022(14) 0.0135(14) -0.0027(15)
C8 0.0291(16) 0.0248(15) 0.0305(15) -0.0027(13) 0.0104(13) -0.0014(13)
C9 0.0278(16) 0.0301(17) 0.0357(17) -0.0049(14) 0.0133(14) -0.0036(14)
C10 0.043(2) 0.039(2) 0.044(2) 0.0037(17) 0.0124(18) -0.0070(18)
C11 0.050(3) 0.043(2) 0.065(3) 0.003(2) 0.023(2) -0.011(2)
C12 0.036(2) 0.060(3) 0.072(3) -0.014(3) 0.015(2) -0.017(2)
C13 0.041(2) 0.080(4) 0.047(3) -0.009(3) 0.006(2) -0.016(2)
C14 0.040(2) 0.055(3) 0.037(2) -0.0007(19) 0.0117(17) -0.0065(19)
C15 0.0338(19) 0.0373(19) 0.0377(19) 0.0114(16) 0.0114(15) 0.0022(16)
C16 0.047(2) 0.054(3) 0.0338(19) 0.0148(18) 0.0149(17) -0.004(2)
C17 0.050(2) 0.063(3) 0.0303(18) 0.0033(19) 0.0189(17) -0.004(2)
C18 0.042(2) 0.048(2) 0.0312(17) -0.0068(17) 0.0161(15) -0.0017(19)
C19 0.066(3) 0.059(3) 0.044(2) -0.012(2) 0.030(2) 0.005(2)
C20 0.067(3) 0.042(2) 0.062(3) -0.012(2) 0.030(2) 0.012(2)
C21 0.040(2) 0.0302(18) 0.041(2) -0.0098(16) 0.0111(16) -0.0019(16)
C22 0.048(2) 0.0233(17) 0.056(2) -0.0028(17) 0.011(2) 0.0030(16)
C23 0.045(2) 0.0241(17) 0.052(2) 0.0077(16) 0.0136(18) -0.0025(16)
C24 0.042(2) 0.0279(17) 0.0378(19) 0.0034(15) 0.0158(16) -0.0033(15)
C25 0.0271(16) 0.0278(16) 0.0294(16) -0.0029(13) 0.0073(13) -0.0026(13)
C26 0.0278(15) 0.0287(16) 0.0276(15) -0.0026(13) 0.0095(12) -0.0043(13)

loop_
_atom_type_symbol
_atom_type_description
_atom_type_scat_dispersion_real
_atom_type_scat_dispersion_imag
_atom_type_scat_source
C C 0.0033 0.0016 'International Tables Vol C Tables 4.2.6.8 and 6.1.1.4'
H H 0.0000 0.0000 'International Tables Vol C Tables 4.2.6.8 and 6.1.1.4'
N N 0.0061 0.0033 'International Tables Vol C Tables 4.2.6.8 and 6.1.1.4'
O O 0.0106 0.0060 'International Tables Vol C Tables 4.2.6.8 and 6.1.1.4'
V V 0.3005 0.5294 'International Tables Vol C Tables 4.2.6.8 and 6.1.1.4'

loop_
_geom_angle_atom_site_label_1
_geom_angle_atom_site_label_2
_geom_angle_atom_site_label_3
_geom_angle
O1 C1 C6 123.7(3)
O1 C1 C2 118.9(4)
C6 C1 C2 117.4(4)
C7 N1 N2 116.2(3)
C7 N1 V1 127.5(2)
N2 N1 V1 116.3(2)
C1 O1 V1 129.2(2)
O3 V1 O1 101.43(14)
O3 V1 O2 98.45(13)
O1 V1 O2 157.50(12)
O3 V1 N1 107.35(13)
O1 V1 N1 87.26(11)
O2 V1 N1 76.79(11)
O3 V1 N3 93.76(13)
O1 V1 N3 90.54(11)
O2 V1 N3 98.60(11)
N1 V1 N3 158.80(12)
O3 V1 N4 165.38(13)
O1 V1 N4 83.90(11)
O2 V1 N4 79.40(11)
N1 V1 N4 86.36(11)
N3 V1 N4 72.43(11)
C3 C2 C1 121.1(4)
C3 C2 H2 119.5
C1 C2 H2 119.5
C8 N2 N1 108.5(3)
C8 O2 V1 113.1(2)
C2 C3 C4 121.4(4)
C2 C3 H3 119.3
C4 C3 H3 119.3
C15 N3 C26 117.8(3)
C15 N3 V1 122.4(3)
C26 N3 V1 119.7(2)
C5 C4 C3 119.1(4)
C5 C4 H4 120.5
C3 C4 H4 120.5
C24 N4 C25 118.0(3)
C24 N4 V1 128.4(2)
C25 N4 V1 113.5(2)
C4 C5 C6 121.1(4)
C4 C5 H5 119.5
C6 C5 H5 119.5
C1 C6 C5 119.9(4)
C1 C6 C7 122.6(3)
C5 C6 C7 117.4(3)
N1 C7 C6 124.4(3)
N1 C7 H7 117.8
C6 C7 H7 117.8
O2 C8 N2 125.3(3)
O2 C8 C9 117.7(3)
N2 C8 C9 117.0(3)
C14 C9 C10 118.9(4)
C14 C9 C8 119.8(3)
C10 C9 C8 121.3(3)
C11 C10 C9 120.7(4)
C11 C10 H10 119.7
C9 C10 H10 119.7
C12 C11 C10 120.3(4)
C12 C11 H11 119.8
C10 C11 H11 119.8
C11 C12 C13 119.8(4)
C11 C12 H12 120.1
C13 C12 H12 120.1
C12 C13 C14 120.4(4)
C12 C13 H13 119.8
C14 C13 H13 119.8
C9 C14 C13 119.9(4)
C9 C14 H14 120.0
C13 C14 H14 120.0
N3 C15 C16 123.0(4)
N3 C15 H15 118.5
C16 C15 H15 118.5
C17 C16 C15 119.5(4)
C17 C16 H16 120.3
C15 C16 H16 120.3
C16 C17 C18 119.7(4)
C16 C17 H17 120.2
C18 C17 H17 120.2
C17 C18 C26 117.5(4)
C17 C18 C19 124.1(4)
C26 C18 C19 118.4(4)
C20 C19 C18 121.2(4)
C20 C19 H19 119.4
C18 C19 H19 119.4
C19 C20 C21 121.6(4)
C19 C20 H20 119.2
C21 C20 H20 119.2
C22 C21 C25 117.4(4)
C22 C21 C20 124.2(4)
C25 C21 C20 118.4(4)
C23 C22 C21 119.7(4)
C23 C22 H22 120.2
C21 C22 H22 120.2
C22 C23 C24 119.0(4)
C22 C23 H23 120.5
C24 C23 H23 120.5
N4 C24 C23 123.1(4)
N4 C24 H24 118.4
C23 C24 H24 118.4
N4 C25 C21 122.8(3)
N4 C25 C26 117.0(3)
C21 C25 C26 120.2(3)
N3 C26 C18 122.5(3)
N3 C26 C25 117.2(3)
C18 C26 C25 120.3(3)

loop_
_geom_bond_atom_site_label_1
_geom_bond_atom_site_label_2
_geom_bond_distance
C1 O1 1.320(4)
C1 C6 1.407(5)
C1 C2 1.415(5)
N1 C7 1.291(4)
N1 N2 1.408(4)
N1 V1 2.047(3)
O1 V1 1.937(3)
V1 O3 1.602(3)
V1 O2 2.014(3)
V1 N3 2.155(3)
V1 N4 2.351(3)
C2 C3 1.372(6)
C2 H2 0.9300
N2 C8 1.310(4)
O2 C8 1.300(4)
C3 C4 1.383(7)
C3 H3 0.9300
N3 C15 1.333(4)
N3 C26 1.364(4)
C4 C5 1.371(6)
C4 H4 0.9300
N4 C24 1.323(4)
N4 C25 1.351(4)
C5 C6 1.412(5)
C5 H5 0.9300
C6 C7 1.441(5)
C7 H7 0.9300
C8 C9 1.492(5)
C9 C14 1.385(5)
C9 C10 1.388(5)
C10 C11 1.381(6)
C10 H10 0.9300
C11 C12 1.366(7)
C11 H11 0.9300
C12 C13 1.382(7)
C12 H12 0.9300
C13 C14 1.389(6)
C13 H13 0.9300
C14 H14 0.9300
C15 C16 1.393(5)
C15 H15 0.9300
C16 C17 1.362(7)
C16 H16 0.9300
C17 C18 1.403(6)
C17 H17 0.9300
C18 C26 1.406(5)
C18 C19 1.441(6)
C19 C20 1.347(7)
C19 H19 0.9300
C20 C21 1.435(6)
C20 H20 0.9300
C21 C22 1.400(6)
C21 C25 1.407(5)
C22 C23 1.362(6)
C22 H22 0.9300
C23 C24 1.399(5)
C23 H23 0.9300
C24 H24 0.9300
C25 C26 1.429(5)
